data_2218883
loop_
_publ_author_name
'Hakey, Patrick'
'Ouellette, Wayne'
'Zubieta, Jon'
'Korter, Timothy'

_publ_section_title
;
 (<i>S</i>)-(+)-Ketamine hydrochloride
;
_journal_coeditor_code BH2181
_journal_issue 8
_journal_name_full 'Acta Crystallographica Section E'
_journal_page_first o1487
_journal_paper_doi 10.1107/S1600536808021053
_journal_volume 64
_journal_year 2008
_chemical_formula_moiety 'C13 H17 Cl N O, Cl'
_chemical_formula_sum 'C13 H17 Cl2 N O'
_chemical_formula_weight 274.18
_chemical_name_common '(S)-(+)-Ketamine hydrochloride'
_chemical_name_systematic
;
(<i>S</i>)-(+)-N-[1-(2-chlorophenyl)-2-oxocyclohexyl]methanaminium chloride
;
_space_group_IT_number 4
_symmetry_cell_setting monoclinic
_symmetry_space_group_name_Hall 'P 2yb'
_symmetry_space_group_name_H-M 'P 1 21 1'
_atom_sites_solution_hydrogens geom
_atom_sites_solution_primary direct
_atom_sites_solution_secondary difmap
_audit_creation_method SHELXL97
_cell_angle_alpha 90.00
_cell_angle_beta 101.8750(10)
_cell_angle_gamma 90.00
_cell_formula_units_Z 2
_cell_length_a 8.4338(4)
_cell_length_b 7.0715(4)
_cell_length_c 11.3524(6)
_cell_measurement_reflns_used 3471
_cell_measurement_temperature 90(2)
_cell_measurement_theta_max 28.24
_cell_measurement_theta_min 2.47
_cell_volume 662.56(6)
_computing_cell_refinement 'SAINT (Bruker, 2002)'
_computing_data_collection 'SMART (Bruker, 2002)'
_computing_data_reduction 'SAINT (Bruker, 2002)'
_computing_molecular_graphics 'CrystalMaker (Palmer, 2006)'
_computing_publication_material 'SHELXTL (Sheldrick, 2008)'
_computing_structure_refinement 'SHELXL97 (Sheldrick, 2008)'
_computing_structure_solution 'SHELXS97 (Sheldrick, 2008)'
_diffrn_ambient_temperature 90(2)
_diffrn_detector_area_resol_mean 512
_diffrn_measured_fraction_theta_full 0.998
_diffrn_measured_fraction_theta_max 0.998
_diffrn_measurement_device_type 'Bruker APEX CCD area-detector'
_diffrn_measurement_method '\f and \w'
_diffrn_radiation_monochromator graphite
_diffrn_radiation_type MoK\a
_diffrn_radiation_wavelength 0.71073
_diffrn_reflns_av_R_equivalents 0.0201
_diffrn_reflns_av_sigmaI/netI 0.0309
_diffrn_reflns_limit_h_max 11
_diffrn_reflns_limit_h_min -11
_diffrn_reflns_limit_k_max 9
_diffrn_reflns_limit_k_min -9
_diffrn_reflns_limit_l_max 15
_diffrn_reflns_limit_l_min -15
_diffrn_reflns_number 6985
_diffrn_reflns_theta_full 28.28
_diffrn_reflns_theta_max 28.28
_diffrn_reflns_theta_min 1.83
_diffrn_standards_decay_% 0.001
_exptl_absorpt_coefficient_mu 0.473
_exptl_absorpt_correction_T_max 0.9542
_exptl_absorpt_correction_T_min 0.7977
_exptl_absorpt_correction_type multi-scan
_exptl_absorpt_process_details '(SADABS; Sheldrick, 2008)'
_exptl_crystal_colour colourless
_exptl_crystal_density_diffrn 1.374
_exptl_crystal_density_method 'not measured'
_exptl_crystal_description rod
_exptl_crystal_F_000 288
_exptl_crystal_size_max 0.50
_exptl_crystal_size_mid 0.12
_exptl_crystal_size_min 0.10
_refine_diff_density_max 0.305
_refine_diff_density_min -0.170
_refine_ls_abs_structure_details 'Flack (1983), 1472 Friedel pairs'
_refine_ls_abs_structure_Flack 0.00(5)
_refine_ls_extinction_method none
_refine_ls_goodness_of_fit_ref 1.068
_refine_ls_hydrogen_treatment refall
_refine_ls_matrix_type full
_refine_ls_number_constraints 0
_refine_ls_number_parameters 223
_refine_ls_number_reflns 3251
_refine_ls_number_restraints 1
_refine_ls_restrained_S_all 1.067
_refine_ls_R_factor_all 0.0284
_refine_ls_R_factor_gt 0.0273
_refine_ls_shift/su_max 0.001
_refine_ls_shift/su_mean 0.000
_refine_ls_structure_factor_coef Fsqd
_refine_ls_weighting_details 'calc w=1/[\s^2^(Fo^2^)+(0.0378P)^2^+0.0273P] where P=(Fo^2^+2Fc^2^)/3'
_refine_ls_weighting_scheme calc
_refine_ls_wR_factor_gt 0.0651
_refine_ls_wR_factor_ref 0.0659
_reflns_number_gt 3146
_reflns_number_total 3251
_reflns_threshold_expression I>2\s(I)
_cod_data_source_file bh2181.cif
_cod_data_source_block I
_cod_original_sg_symbol_H-M 'P 21'
_cod_database_code 2218883
_cod_database_fobs_code 2218883

loop_
_symmetry_equiv_pos_as_xyz
'x, y, z'
'-x, y+1/2, -z'

loop_
_atom_site_type_symbol
_atom_site_label
_atom_site_fract_x
_atom_site_fract_y
_atom_site_fract_z
_atom_site_U_iso_or_equiv
_atom_site_adp_type
_atom_site_calc_flag
_atom_site_occupancy
Cl Cl2 0.05227(4) 0.23769(5) 0.35081(3) 0.01627(9) Uani d 1
Cl Cl1 0.34238(5) -0.13679(5) 0.87212(4) 0.02248(10) Uani d 1
O O1 0.38001(14) -0.03746(17) 0.60012(10) 0.0205(2) Uani d 1
N N1 0.11098(16) 0.1291(2) 0.62148(11) 0.0132(3) Uani d 1
C C1 0.27185(19) 0.0822(2) 0.90899(14) 0.0157(3) Uani d 1
C C2 0.2437(2) 0.0998(3) 1.02456(15) 0.0212(3) Uani d 1
C C3 0.1889(2) 0.2691(3) 1.06202(16) 0.0239(4) Uani d 1
C C4 0.1635(2) 0.4199(3) 0.98344(15) 0.0218(4) Uani d 1
C C5 0.19088(19) 0.4012(2) 0.86757(15) 0.0175(3) Uani d 1
C C6 0.24628(16) 0.2315(3) 0.82673(13) 0.0140(3) Uani d 1
C C7 0.26395(16) 0.2136(2) 0.69555(12) 0.0124(3) Uani d 1
C C8 0.40443(19) 0.0878(2) 0.67428(13) 0.0155(3) Uani d 1
C C9 0.57016(19) 0.1543(2) 0.73576(15) 0.0176(3) Uani d 1
C C10 0.59821(19) 0.3492(3) 0.68330(14) 0.0175(3) Uani d 1
C C11 0.46277(19) 0.4860(2) 0.69619(15) 0.0166(3) Uani d 1
C C12 0.29711(19) 0.4052(2) 0.63815(14) 0.0142(3) Uani d 1
C C13 -0.04410(18) 0.2160(3) 0.63712(14) 0.0170(3) Uani d 1
H H11B 0.471(2) 0.511(3) 0.7848(19) 0.024(5) Uiso d 1
H H12A 0.294(2) 0.378(3) 0.5499(16) 0.014(4) Uiso d 1
H H13A -0.060(2) 0.181(3) 0.7166(17) 0.015(5) Uiso d 1
H H10B 0.603(2) 0.334(3) 0.6003(17) 0.016(5) Uiso d 1
H H9A 0.649(2) 0.055(3) 0.7199(18) 0.024(5) Uiso d 1
H H1B 0.116(2) 0.140(3) 0.5461(17) 0.008(4) Uiso d 1
H H10A 0.703(3) 0.397(3) 0.7211(17) 0.021(5) Uiso d 1
H H13B -0.126(2) 0.167(3) 0.5775(18) 0.021(5) Uiso d 1
H H9B 0.574(2) 0.167(3) 0.8215(18) 0.018(5) Uiso d 1
H H5 0.174(2) 0.503(3) 0.8174(19) 0.023(5) Uiso d 1
H H12B 0.209(2) 0.490(3) 0.6419(16) 0.018(5) Uiso d 1
H H3 0.166(2) 0.278(3) 1.1373(19) 0.026(6) Uiso d 1
H H2 0.259(2) -0.003(3) 1.0735(17) 0.015(5) Uiso d 1
H H4 0.128(2) 0.542(3) 1.0038(18) 0.022(5) Uiso d 1
H H13C -0.038(2) 0.351(3) 0.6318(16) 0.018(5) Uiso d 1
H H1A 0.105(3) 0.015(4) 0.6352(18) 0.024(5) Uiso d 1
H H11A 0.483(3) 0.601(4) 0.6570(18) 0.029(6) Uiso d 1

loop_
_atom_site_aniso_label
_atom_site_aniso_U_11
_atom_site_aniso_U_22
_atom_site_aniso_U_33
_atom_site_aniso_U_12
_atom_site_aniso_U_13
_atom_site_aniso_U_23
Cl2 0.02035(17) 0.01438(16) 0.01376(16) 0.00042(14) 0.00279(12) -0.00059(13)
Cl1 0.0302(2) 0.01408(17) 0.02266(19) 0.00260(16) 0.00414(15) 0.00452(14)
O1 0.0253(6) 0.0180(6) 0.0188(6) 0.0042(5) 0.0059(5) -0.0035(5)
N1 0.0159(6) 0.0117(6) 0.0117(6) 0.0003(5) 0.0019(5) -0.0008(5)
C1 0.0155(7) 0.0150(7) 0.0163(7) -0.0006(6) 0.0020(6) 0.0008(6)
C2 0.0197(8) 0.0285(9) 0.0145(7) -0.0054(7) 0.0016(6) 0.0048(7)
C3 0.0211(8) 0.0358(11) 0.0159(8) -0.0058(7) 0.0064(6) -0.0049(7)
C4 0.0192(8) 0.0261(9) 0.0203(8) -0.0013(6) 0.0048(6) -0.0092(7)
C5 0.0170(7) 0.0169(8) 0.0180(7) 0.0013(6) 0.0022(6) -0.0013(6)
C6 0.0129(6) 0.0164(7) 0.0126(6) -0.0008(6) 0.0026(5) -0.0003(6)
C7 0.0130(6) 0.0126(7) 0.0113(6) 0.0003(6) 0.0015(5) 0.0006(6)
C8 0.0192(8) 0.0145(7) 0.0135(7) 0.0044(6) 0.0053(6) 0.0035(6)
C9 0.0148(7) 0.0197(8) 0.0183(8) 0.0046(6) 0.0038(6) 0.0024(6)
C10 0.0159(7) 0.0200(8) 0.0171(7) -0.0001(6) 0.0044(6) 0.0002(6)
C11 0.0171(7) 0.0143(7) 0.0186(8) -0.0001(6) 0.0042(6) 0.0012(6)
C12 0.0153(7) 0.0127(7) 0.0146(7) 0.0003(5) 0.0028(5) 0.0013(5)
C13 0.0149(7) 0.0163(8) 0.0197(7) -0.0001(6) 0.0033(5) -0.0022(7)

loop_
_atom_type_symbol
_atom_type_description
_atom_type_scat_dispersion_real
_atom_type_scat_dispersion_imag
_atom_type_scat_source
C C 0.0033 0.0016 'International Tables Vol C Tables 4.2.6.8 and 6.1.1.4'
H H 0.0000 0.0000 'International Tables Vol C Tables 4.2.6.8 and 6.1.1.4'
N N 0.0061 0.0033 'International Tables Vol C Tables 4.2.6.8 and 6.1.1.4'
O O 0.0106 0.0060 'International Tables Vol C Tables 4.2.6.8 and 6.1.1.4'
Cl Cl 0.1484 0.1585 'International Tables Vol C Tables 4.2.6.8 and 6.1.1.4'

loop_
_geom_angle_atom_site_label_1
_geom_angle_atom_site_label_2
_geom_angle_atom_site_label_3
_geom_angle
C13 N1 C7 116.17(12)
C13 N1 H1B 107.8(12)
C7 N1 H1B 107.7(12)
C13 N1 H1A 106.8(15)
C7 N1 H1A 111.3(15)
H1B N1 H1A 106.7(19)
C2 C1 C6 122.11(15)
C2 C1 Cl1 116.19(13)
C6 C1 Cl1 121.69(12)
C3 C2 C1 120.18(16)
C3 C2 H2 121.6(12)
C1 C2 H2 118.2(12)
C4 C3 C2 119.23(15)
C4 C3 H3 121.0(14)
C2 C3 H3 119.7(14)
C3 C4 C5 120.40(16)
C3 C4 H4 123.7(13)
C5 C4 H4 115.9(13)
C4 C5 C6 121.81(16)
C4 C5 H5 118.8(13)
C6 C5 H5 119.4(13)
C1 C6 C5 116.27(13)
C1 C6 C7 123.69(15)
C5 C6 C7 119.89(14)
N1 C7 C6 109.33(11)
N1 C7 C8 106.29(12)
C6 C7 C8 115.60(12)
N1 C7 C12 108.57(11)
C6 C7 C12 113.44(13)
C8 C7 C12 103.13(11)
O1 C8 C9 124.09(15)
O1 C8 C7 120.38(14)
C9 C8 C7 114.74(13)
C8 C9 C10 107.60(13)
C8 C9 H9A 106.5(12)
C10 C9 H9A 113.3(12)
C8 C9 H9B 109.6(12)
C10 C9 H9B 109.0(12)
H9A C9 H9B 110.8(16)
C11 C10 C9 110.66(13)
C11 C10 H10B 110.3(11)
C9 C10 H10B 108.8(12)
C11 C10 H10A 111.8(13)
C9 C10 H10A 110.1(13)
H10B C10 H10A 105.0(16)
C10 C11 C12 110.94(14)
C10 C11 H11B 108.0(12)
C12 C11 H11B 111.3(12)
C10 C11 H11A 106.8(14)
C12 C11 H11A 110.4(13)
H11B C11 H11A 109.3(17)
C11 C12 C7 111.90(12)
C11 C12 H12A 109.5(10)
C7 C12 H12A 106.2(12)
C11 C12 H12B 113.2(13)
C7 C12 H12B 108.5(12)
H12A C12 H12B 107.2(15)
N1 C13 H13A 107.3(11)
N1 C13 H13B 107.4(12)
H13A C13 H13B 111.0(17)
N1 C13 H13C 110.3(11)
H13A C13 H13C 109.3(16)
H13B C13 H13C 111.5(17)

loop_
_geom_bond_atom_site_label_1
_geom_bond_atom_site_label_2
_geom_bond_distance
Cl1 C1 1.7403(16)
O1 C8 1.210(2)
N1 C13 1.488(2)
N1 C7 1.5108(19)
N1 H1B 0.869(18)
N1 H1A 0.83(3)
C1 C2 1.386(2)
C1 C6 1.397(2)
C2 C3 1.382(3)
C2 H2 0.91(2)
C3 C4 1.378(3)
C3 H3 0.92(2)
C4 C5 1.388(2)
C4 H4 0.96(2)
C5 C6 1.401(2)
C5 H5 0.91(2)
C6 C7 1.5321(19)
C7 C8 1.540(2)
C7 C12 1.553(2)
C8 C9 1.503(2)
C9 C10 1.539(2)
C9 H9A 1.01(2)
C9 H9B 0.97(2)
C10 C11 1.527(2)
C10 H10B 0.957(18)
C10 H10A 0.96(2)
C11 C12 1.528(2)
C11 H11B 1.01(2)
C11 H11A 0.96(2)
C12 H12A 1.014(17)
C12 H12B 0.96(2)
C13 H13A 0.971(19)
C13 H13B 0.93(2)
C13 H13C 0.96(2)

loop_
_geom_hbond_atom_site_label_D
_geom_hbond_atom_site_label_H
_geom_hbond_atom_site_label_A
_geom_hbond_site_symmetry_A
_geom_hbond_distance_DH
_geom_hbond_distance_HA
_geom_hbond_distance_DA
_geom_hbond_angle_DHA
_geom_hbond_publ_flag
N1 H1A Cl2 2_546 0.83(3) 2.39(3) 3.1359(15) 151(2) yes
N1 H1B Cl2 . 0.869(19) 2.278(19) 3.1065(13) 159.4(17) yes

loop_
_geom_torsion_atom_site_label_1
_geom_torsion_atom_site_label_2
_geom_torsion_atom_site_label_3
_geom_torsion_atom_site_label_4
_geom_torsion
C6 C1 C2 C3 -0.2(2)
Cl1 C1 C2 C3 179.44(13)
C1 C2 C3 C4 -0.3(3)
C2 C3 C4 C5 0.7(3)
C3 C4 C5 C6 -0.7(3)
C2 C1 C6 C5 0.2(2)
Cl1 C1 C6 C5 -179.37(11)
C2 C1 C6 C7 -175.34(14)
Cl1 C1 C6 C7 5.1(2)
C4 C5 C6 C1 0.2(2)
C4 C5 C6 C7 175.93(14)
C13 N1 C7 C6 48.63(18)
C13 N1 C7 C8 174.05(13)
C13 N1 C7 C12 -75.59(16)
C1 C6 C7 N1 81.64(16)
C5 C6 C7 N1 -93.75(17)
C1 C6 C7 C8 -38.2(2)
C5 C6 C7 C8 146.41(14)
C1 C6 C7 C12 -157.03(14)
C5 C6 C7 C12 27.58(18)
N1 C7 C8 O1 6.73(18)
C6 C7 C8 O1 128.23(15)
C12 C7 C8 O1 -107.40(16)
N1 C7 C8 C9 177.01(12)
C6 C7 C8 C9 -61.50(17)
C12 C7 C8 C9 62.88(15)
O1 C8 C9 C10 107.30(17)
C7 C8 C9 C10 -62.57(16)
C8 C9 C10 C11 55.38(17)
C9 C10 C11 C12 -55.57(17)
C10 C11 C12 C7 59.27(17)
N1 C7 C12 C11 -171.44(12)
C6 C7 C12 C11 66.81(16)
C8 C7 C12 C11 -58.97(15)

loop_
_cod_related_entry_id
_cod_related_entry_database
_cod_related_entry_code
1 ChemSpider 26332012
